data_4331369
loop_
_publ_author_name
'Merle Arrowsmith'
'Michael S. Hill'
'Gabriele Kociok-K\"ohn'
'Dugald J. MacDougall'
'Mary F. Mahon'
'Ian Mallov'

_publ_section_title
;
 Three-Coordinate Beryllium \b-Diketiminates: Synthesis and Reduction
 Chemistry
;
_journal_name_full 'Inorganic Chemistry'
_journal_page_first 13408
_journal_page_last 13418
_journal_paper_doi 10.1021/ic3022968
_journal_volume 51
_journal_year 2012
_chemical_formula_sum 'C29 H41 Be Cl N2'
_chemical_formula_weight 462.10
_chemical_name_systematic
; 
 ? 
;
_space_group_IT_number 14
_symmetry_cell_setting monoclinic
_symmetry_space_group_name_Hall '-P 2yn'
_symmetry_space_group_name_H-M 'P 1 21/n 1'
_atom_sites_solution_hydrogens geom
_atom_sites_solution_primary direct
_atom_sites_solution_secondary difmap
_audit_creation_method SHELXL-97
_cell_angle_alpha 90.00
_cell_angle_beta 104.430(1)
_cell_angle_gamma 90.00
_cell_formula_units_Z 4
_cell_length_a 12.5670(3)
_cell_length_b 16.2125(3)
_cell_length_c 13.8581(4)
_cell_measurement_reflns_used 33210
_cell_measurement_temperature 150(2)
_cell_measurement_theta_max 27.485
_cell_measurement_theta_min 2.910
_cell_volume 2734.41(11)
_computing_cell_refinement 'HKL Scalepack (Otwinowski & Minor 1997)'
_computing_data_collection 'Collect (Bruker AXS BV 1997-2004)'
_computing_data_reduction 'Denzo & Scalepack (Otwinowski, Minor 1997)'
_computing_molecular_graphics 'ORTEX (P.McArdle 1995)'
_computing_publication_material 'SHELXL-97/2 (Sheldrick 1997)'
_computing_structure_refinement 'SHELXL-97/2 (Sheldrick 1997)'
_computing_structure_solution 'SHELXS-97 (Sheldrick 1990)'
_diffrn_ambient_temperature 150(2)
_diffrn_measured_fraction_theta_full 0.993
_diffrn_measured_fraction_theta_max 0.993
_diffrn_measurement_device_type '95mm CCD camera on \k-goniostat'
_diffrn_measurement_method CCD
_diffrn_radiation_monochromator 'horizonally mounted graphite crystal'
_diffrn_radiation_source 'fine-focus sealed tube'
_diffrn_radiation_type MoK\a
_diffrn_radiation_wavelength 0.71073
_diffrn_reflns_av_R_equivalents 0.0562
_diffrn_reflns_av_sigmaI/netI 0.0315
_diffrn_reflns_limit_h_max 16
_diffrn_reflns_limit_h_min -16
_diffrn_reflns_limit_k_max 21
_diffrn_reflns_limit_k_min -21
_diffrn_reflns_limit_l_max 17
_diffrn_reflns_limit_l_min -17
_diffrn_reflns_number 41758
_diffrn_reflns_theta_full 27.53
_diffrn_reflns_theta_max 27.53
_diffrn_reflns_theta_min 3.94
_exptl_absorpt_coefficient_mu 0.158
_exptl_absorpt_correction_T_max 0.970
_exptl_absorpt_correction_T_min 0.851
_exptl_absorpt_correction_type multi-scan
_exptl_absorpt_process_details
;
multi-scan from symmetry-related measurements 
 Sortav (Blessing 1995)
;
_exptl_crystal_colour colorless
_exptl_crystal_density_diffrn 1.122
_exptl_crystal_description block
_exptl_crystal_F_000 1000
_exptl_crystal_size_max 0.40
_exptl_crystal_size_mid 0.20
_exptl_crystal_size_min 0.20
_refine_diff_density_max 0.256
_refine_diff_density_min -0.300
_refine_diff_density_rms 0.040
_refine_ls_extinction_coef 0.0042(10)
_refine_ls_extinction_expression Fc^*^=kFc[1+0.001xFc^2^\l^3^/sin(2\q)]^-1/4^
_refine_ls_extinction_method SHELXL
_refine_ls_goodness_of_fit_ref 1.023
_refine_ls_hydrogen_treatment constr
_refine_ls_matrix_type full
_refine_ls_number_parameters 309
_refine_ls_number_reflns 6255
_refine_ls_number_restraints 0
_refine_ls_restrained_S_all 1.023
_refine_ls_R_factor_all 0.0572
_refine_ls_R_factor_gt 0.0388
_refine_ls_shift/su_max 0.001
_refine_ls_shift/su_mean 0.000
_refine_ls_structure_factor_coef Fsqd
_refine_ls_weighting_details 'calc w=1/[\s^2^(Fo^2^)+(0.0478P)^2^+0.9785P] where P=(Fo^2^+2Fc^2^)/3'
_refine_ls_weighting_scheme calc
_refine_ls_wR_factor_gt 0.0942
_refine_ls_wR_factor_ref 0.1063
_reflns_number_gt 4882
_reflns_number_total 6255
_reflns_threshold_expression >2sigma(I)
_cod_data_source_file ic3022968_si_002_01.cif
_cod_data_source_block h10msh8
_cod_database_code 4331369

loop_
_symmetry_equiv_pos_as_xyz
'x, y, z'
'-x+1/2, y+1/2, -z+1/2'
'-x, -y, -z'
'x-1/2, -y-1/2, z-1/2'

loop_
_atom_site_label
_atom_site_type_symbol
_atom_site_fract_x
_atom_site_fract_y
_atom_site_fract_z
_atom_site_U_iso_or_equiv
_atom_site_adp_type
_atom_site_occupancy
_atom_site_symmetry_multiplicity
_atom_site_calc_flag
_atom_site_refinement_flags
C1 C 0.36884(12) 0.32513(9) 0.57919(11) 0.0288(3) Uani 1 1 d .
H1A H 0.4478 0.3249 0.5833 0.043 Uiso 1 1 calc R
H1B H 0.3450 0.3816 0.5881 0.043 Uiso 1 1 calc R
H1C H 0.3287 0.3044 0.5138 0.043 Uiso 1 1 calc R
C2 C 0.34578(10) 0.27069(8) 0.65949(10) 0.0217(3) Uani 1 1 d .
C3 C 0.30888(11) 0.30709(8) 0.73634(10) 0.0233(3) Uani 1 1 d .
H3 H 0.2989 0.3652 0.7341 0.028 Uiso 1 1 calc R
C4 C 0.28542(10) 0.26475(8) 0.81626(10) 0.0223(3) Uani 1 1 d .
C5 C 0.24523(13) 0.31317(9) 0.89235(11) 0.0320(3) Uani 1 1 d .
H5A H 0.1756 0.2899 0.8993 0.048 Uiso 1 1 calc R
H5B H 0.2341 0.3708 0.8709 0.048 Uiso 1 1 calc R
H5C H 0.2998 0.3105 0.9566 0.048 Uiso 1 1 calc R
C6 C 0.39979(10) 0.15511(8) 0.57455(9) 0.0211(3) Uani 1 1 d .
C7 C 0.51339(11) 0.14925(8) 0.58347(10) 0.0235(3) Uani 1 1 d .
C8 C 0.54791(12) 0.11357(9) 0.50518(11) 0.0287(3) Uani 1 1 d .
H8 H 0.6243 0.1072 0.5107 0.034 Uiso 1 1 calc R
C9 C 0.47366(13) 0.08720(9) 0.41951(11) 0.0317(3) Uani 1 1 d .
H9 H 0.4990 0.0640 0.3663 0.038 Uiso 1 1 calc R
C10 C 0.36259(12) 0.09480(9) 0.41181(10) 0.0306(3) Uani 1 1 d .
H10 H 0.3119 0.0773 0.3524 0.037 Uiso 1 1 calc R
C11 C 0.32277(11) 0.12756(8) 0.48891(10) 0.0256(3) Uani 1 1 d .
C12 C 0.59743(11) 0.17956(9) 0.67581(11) 0.0269(3) Uani 1 1 d .
H12 H 0.5577 0.2139 0.7155 0.032 Uiso 1 1 calc R
C13 C 0.65046(13) 0.10754(10) 0.74109(12) 0.0381(4) Uani 1 1 d .
H13A H 0.6922 0.0738 0.7047 0.057 Uiso 1 1 calc R
H13B H 0.5932 0.0738 0.7584 0.057 Uiso 1 1 calc R
H13C H 0.7001 0.1288 0.8021 0.057 Uiso 1 1 calc R
C14 C 0.68572(13) 0.23358(11) 0.64935(13) 0.0400(4) Uani 1 1 d .
H14A H 0.7310 0.1999 0.6164 0.060 Uiso 1 1 calc R
H14B H 0.7321 0.2576 0.7103 0.060 Uiso 1 1 calc R
H14C H 0.6506 0.2778 0.6044 0.060 Uiso 1 1 calc R
C15 C 0.20007(12) 0.13019(10) 0.48029(11) 0.0340(3) Uani 1 1 d .
H15 H 0.1877 0.1642 0.5367 0.041 Uiso 1 1 calc R
C16 C 0.15718(15) 0.04300(13) 0.49100(16) 0.0574(5) Uani 1 1 d .
H16A H 0.1686 0.0082 0.4366 0.086 Uiso 1 1 calc R
H16B H 0.0786 0.0455 0.4883 0.086 Uiso 1 1 calc R
H16C H 0.1970 0.0195 0.5550 0.086 Uiso 1 1 calc R
C17 C 0.13537(15) 0.16931(12) 0.38335(14) 0.0491(4) Uani 1 1 d .
H17A H 0.1629 0.2252 0.3777 0.074 Uiso 1 1 calc R
H17B H 0.0574 0.1718 0.3831 0.074 Uiso 1 1 calc R
H17C H 0.1442 0.1360 0.3268 0.074 Uiso 1 1 calc R
C18 C 0.27393(10) 0.14187(8) 0.91147(9) 0.0198(3) Uani 1 1 d .
C19 C 0.35836(11) 0.13323(8) 0.99871(10) 0.0234(3) Uani 1 1 d .
C20 C 0.33759(12) 0.08654(9) 1.07638(10) 0.0287(3) Uani 1 1 d .
H20 H 0.3942 0.0791 1.1355 0.034 Uiso 1 1 calc R
C21 C 0.23586(12) 0.05073(9) 1.06890(11) 0.0305(3) Uani 1 1 d .
H21 H 0.2234 0.0182 1.1220 0.037 Uiso 1 1 calc R
C22 C 0.15238(11) 0.06256(9) 0.98374(11) 0.0285(3) Uani 1 1 d .
H22 H 0.0822 0.0389 0.9797 0.034 Uiso 1 1 calc R
C23 C 0.16900(11) 0.10840(8) 0.90369(10) 0.0239(3) Uani 1 1 d .
C24 C 0.47039(11) 0.17315(9) 1.00976(11) 0.0286(3) Uani 1 1 d .
H24 H 0.4630 0.2147 0.9551 0.034 Uiso 1 1 calc R
C25 C 0.50842(14) 0.21892(12) 1.10862(13) 0.0451(4) Uani 1 1 d .
H25A H 0.5201 0.1793 1.1637 0.068 Uiso 1 1 calc R
H25B H 0.4522 0.2590 1.1152 0.068 Uiso 1 1 calc R
H25C H 0.5774 0.2479 1.1105 0.068 Uiso 1 1 calc R
C26 C 0.55636(12) 0.11006(11) 0.99739(13) 0.0393(4) Uani 1 1 d .
H26A H 0.6260 0.1383 0.9999 0.059 Uiso 1 1 calc R
H26B H 0.5310 0.0820 0.9331 0.059 Uiso 1 1 calc R
H26C H 0.5673 0.0694 1.0513 0.059 Uiso 1 1 calc R
C27 C 0.07465(11) 0.12136(10) 0.81220(11) 0.0312(3) Uani 1 1 d .
H27 H 0.1000 0.1611 0.7674 0.037 Uiso 1 1 calc R
C28 C -0.02534(13) 0.15942(12) 0.83978(14) 0.0467(4) Uani 1 1 d .
H28A H -0.0539 0.1208 0.8816 0.070 Uiso 1 1 calc R
H28B H -0.0825 0.1710 0.7789 0.070 Uiso 1 1 calc R
H28C H -0.0037 0.2109 0.8765 0.070 Uiso 1 1 calc R
C29 C 0.04345(16) 0.04144(13) 0.75472(15) 0.0582(5) Uani 1 1 d .
H29A H 0.1079 0.0190 0.7359 0.087 Uiso 1 1 calc R
H29B H -0.0150 0.0523 0.6945 0.087 Uiso 1 1 calc R
H29C H 0.0173 0.0015 0.7967 0.087 Uiso 1 1 calc R
N1 N 0.36125(8) 0.18888(6) 0.65660(8) 0.0202(2) Uani 1 1 d .
N2 N 0.29717(8) 0.18281(6) 0.82597(8) 0.0200(2) Uani 1 1 d .
Be1 Be 0.33910(13) 0.13052(10) 0.74362(12) 0.0217(3) Uani 1 1 d .
Cl1 Cl 0.35910(3) 0.01404(2) 0.74935(3) 0.03064(11) Uani 1 1 d .

loop_
_atom_site_aniso_label
_atom_site_aniso_U_11
_atom_site_aniso_U_22
_atom_site_aniso_U_33
_atom_site_aniso_U_23
_atom_site_aniso_U_13
_atom_site_aniso_U_12
C1 0.0352(7) 0.0245(7) 0.0292(7) 0.0050(5) 0.0129(6) 0.0019(6)
C2 0.0202(6) 0.0215(6) 0.0220(6) 0.0017(5) 0.0029(5) -0.0003(5)
C3 0.0273(7) 0.0167(6) 0.0268(7) 0.0011(5) 0.0084(5) 0.0015(5)
C4 0.0225(6) 0.0216(6) 0.0226(7) -0.0016(5) 0.0050(5) 0.0013(5)
C5 0.0457(9) 0.0241(7) 0.0309(8) -0.0002(6) 0.0184(7) 0.0061(6)
C6 0.0270(6) 0.0192(6) 0.0189(6) 0.0018(5) 0.0090(5) 0.0001(5)
C7 0.0265(7) 0.0211(6) 0.0245(7) 0.0031(5) 0.0091(5) -0.0003(5)
C8 0.0308(7) 0.0270(7) 0.0323(8) 0.0036(6) 0.0155(6) 0.0026(6)
C9 0.0452(8) 0.0293(7) 0.0260(7) -0.0017(6) 0.0187(6) 0.0030(6)
C10 0.0397(8) 0.0291(7) 0.0224(7) -0.0045(5) 0.0068(6) -0.0004(6)
C11 0.0295(7) 0.0243(7) 0.0228(7) 0.0000(5) 0.0062(5) 0.0000(5)
C12 0.0231(6) 0.0299(7) 0.0280(7) -0.0007(6) 0.0073(5) -0.0003(5)
C13 0.0396(8) 0.0379(9) 0.0331(8) 0.0058(7) 0.0019(7) -0.0021(7)
C14 0.0330(8) 0.0435(9) 0.0415(9) 0.0066(7) 0.0057(7) -0.0101(7)
C15 0.0271(7) 0.0468(9) 0.0268(8) -0.0073(6) 0.0042(6) -0.0020(6)
C16 0.0384(9) 0.0726(13) 0.0545(12) 0.0141(10) -0.0008(8) -0.0206(9)
C17 0.0395(9) 0.0551(11) 0.0466(10) 0.0036(8) -0.0009(8) 0.0099(8)
C18 0.0236(6) 0.0185(6) 0.0190(6) -0.0007(5) 0.0085(5) 0.0020(5)
C19 0.0245(6) 0.0225(6) 0.0230(7) -0.0010(5) 0.0056(5) 0.0015(5)
C20 0.0312(7) 0.0307(7) 0.0223(7) 0.0042(5) 0.0033(6) 0.0026(6)
C21 0.0361(8) 0.0295(7) 0.0277(7) 0.0085(6) 0.0113(6) 0.0000(6)
C22 0.0273(7) 0.0274(7) 0.0323(8) 0.0020(6) 0.0105(6) -0.0034(5)
C23 0.0239(6) 0.0243(7) 0.0237(7) -0.0002(5) 0.0067(5) 0.0000(5)
C24 0.0244(7) 0.0333(8) 0.0264(7) 0.0015(6) 0.0031(5) -0.0041(6)
C25 0.0363(9) 0.0562(11) 0.0407(10) -0.0159(8) 0.0053(7) -0.0139(8)
C26 0.0262(7) 0.0493(10) 0.0425(9) -0.0023(7) 0.0088(7) -0.0006(7)
C27 0.0224(6) 0.0420(8) 0.0273(7) 0.0039(6) 0.0025(6) -0.0041(6)
C28 0.0288(8) 0.0634(12) 0.0461(10) 0.0088(8) 0.0062(7) 0.0090(8)
C29 0.0491(11) 0.0663(13) 0.0477(11) -0.0182(9) -0.0096(9) -0.0025(9)
N1 0.0217(5) 0.0206(5) 0.0188(5) -0.0015(4) 0.0058(4) 0.0004(4)
N2 0.0216(5) 0.0199(5) 0.0188(5) 0.0006(4) 0.0055(4) -0.0004(4)
Be1 0.0243(8) 0.0195(8) 0.0216(8) -0.0009(6) 0.0064(7) -0.0012(6)
Cl1 0.0443(2) 0.01913(17) 0.03122(19) -0.00051(13) 0.01456(15) 0.00155(13)

loop_
_atom_type_symbol
_atom_type_description
_atom_type_scat_dispersion_real
_atom_type_scat_dispersion_imag
_atom_type_scat_source
C C 0.0033 0.0016 'International Tables Vol C Tables 4.2.6.8 and 6.1.1.4'
H H 0.0000 0.0000 'International Tables Vol C Tables 4.2.6.8 and 6.1.1.4'
N N 0.0061 0.0033 'International Tables Vol C Tables 4.2.6.8 and 6.1.1.4'
Be Be 0.0005 0.0002 'International Tables Vol C Tables 4.2.6.8 and 6.1.1.4'
Cl Cl 0.1484 0.1585 'International Tables Vol C Tables 4.2.6.8 and 6.1.1.4'

loop_
_geom_angle_atom_site_label_1
_geom_angle_atom_site_label_2
_geom_angle_atom_site_label_3
_geom_angle
C2 C1 H1A 109.5
C2 C1 H1B 109.5
H1A C1 H1B 109.5
C2 C1 H1C 109.5
H1A C1 H1C 109.5
H1B C1 H1C 109.5
N1 C2 C3 121.28(11)
N1 C2 C1 120.11(11)
C3 C2 C1 118.61(11)
C2 C3 C4 125.06(12)
C2 C3 H3 117.5
C4 C3 H3 117.5
N2 C4 C3 121.84(12)
N2 C4 C5 119.77(12)
C3 C4 C5 118.38(12)
C4 C5 H5A 109.5
C4 C5 H5B 109.5
H5A C5 H5B 109.5
C4 C5 H5C 109.5
H5A C5 H5C 109.5
H5B C5 H5C 109.5
C11 C6 C7 121.60(12)
C11 C6 N1 119.23(11)
C7 C6 N1 119.15(11)
C8 C7 C6 117.84(12)
C8 C7 C12 120.24(12)
C6 C7 C12 121.92(12)
C9 C8 C7 121.57(13)
C9 C8 H8 119.2
C7 C8 H8 119.2
C10 C9 C8 119.51(13)
C10 C9 H9 120.2
C8 C9 H9 120.2
C9 C10 C11 121.66(13)
C9 C10 H10 119.2
C11 C10 H10 119.2
C10 C11 C6 117.77(12)
C10 C11 C15 120.17(12)
C6 C11 C15 122.04(12)
C7 C12 C13 111.13(12)
C7 C12 C14 112.10(12)
C13 C12 C14 110.18(12)
C7 C12 H12 107.7
C13 C12 H12 107.7
C14 C12 H12 107.7
C12 C13 H13A 109.5
C12 C13 H13B 109.5
H13A C13 H13B 109.5
C12 C13 H13C 109.5
H13A C13 H13C 109.5
H13B C13 H13C 109.5
C12 C14 H14A 109.5
C12 C14 H14B 109.5
H14A C14 H14B 109.5
C12 C14 H14C 109.5
H14A C14 H14C 109.5
H14B C14 H14C 109.5
C11 C15 C17 112.93(13)
C11 C15 C16 109.96(14)
C17 C15 C16 110.23(14)
C11 C15 H15 107.8
C17 C15 H15 107.8
C16 C15 H15 107.8
C15 C16 H16A 109.5
C15 C16 H16B 109.5
H16A C16 H16B 109.5
C15 C16 H16C 109.5
H16A C16 H16C 109.5
H16B C16 H16C 109.5
C15 C17 H17A 109.5
C15 C17 H17B 109.5
H17A C17 H17B 109.5
C15 C17 H17C 109.5
H17A C17 H17C 109.5
H17B C17 H17C 109.5
C19 C18 C23 121.43(12)
C19 C18 N2 119.14(11)
C23 C18 N2 119.37(11)
C20 C19 C18 118.24(12)
C20 C19 C24 120.01(12)
C18 C19 C24 121.75(12)
C21 C20 C19 121.17(13)
C21 C20 H20 119.4
C19 C20 H20 119.4
C22 C21 C20 119.72(13)
C22 C21 H21 120.1
C20 C21 H21 120.1
C21 C22 C23 121.39(13)
C21 C22 H22 119.3
C23 C22 H22 119.3
C22 C23 C18 117.96(12)
C22 C23 C27 119.83(12)
C18 C23 C27 122.21(12)
C19 C24 C25 111.83(12)
C19 C24 C26 111.48(12)
C25 C24 C26 110.74(13)
C19 C24 H24 107.5
C25 C24 H24 107.5
C26 C24 H24 107.5
C24 C25 H25A 109.5
C24 C25 H25B 109.5
H25A C25 H25B 109.5
C24 C25 H25C 109.5
H25A C25 H25C 109.5
H25B C25 H25C 109.5
C24 C26 H26A 109.5
C24 C26 H26B 109.5
H26A C26 H26B 109.5
C24 C26 H26C 109.5
H26A C26 H26C 109.5
H26B C26 H26C 109.5
C23 C27 C29 111.42(13)
C23 C27 C28 111.46(12)
C29 C27 C28 110.71(14)
C23 C27 H27 107.7
C29 C27 H27 107.7
C28 C27 H27 107.7
C27 C28 H28A 109.5
C27 C28 H28B 109.5
H28A C28 H28B 109.5
C27 C28 H28C 109.5
H28A C28 H28C 109.5
H28B C28 H28C 109.5
C27 C29 H29A 109.5
C27 C29 H29B 109.5
H29A C29 H29B 109.5
C27 C29 H29C 109.5
H29A C29 H29C 109.5
H29B C29 H29C 109.5
C2 N1 C6 118.40(10)
C2 N1 Be1 120.31(11)
C6 N1 Be1 121.28(10)
C4 N2 C18 119.76(10)
C4 N2 Be1 119.85(11)
C18 N2 Be1 120.38(10)
N1 Be1 N2 111.66(11)
N1 Be1 Cl1 124.62(10)
N2 Be1 Cl1 123.72(10)

loop_
_geom_bond_atom_site_label_1
_geom_bond_atom_site_label_2
_geom_bond_distance
C1 C2 1.5041(18)
C1 H1A 0.9800
C1 H1B 0.9800
C1 H1C 0.9800
C2 N1 1.3427(17)
C2 C3 1.3942(18)
C3 C4 1.3954(18)
C3 H3 0.9500
C4 N2 1.3398(17)
C4 C5 1.4996(18)
C5 H5A 0.9800
C5 H5B 0.9800
C5 H5C 0.9800
C6 C11 1.4044(18)
C6 C7 1.4052(18)
C6 N1 1.4496(16)
C7 C8 1.3910(19)
C7 C12 1.5233(19)
C8 C9 1.382(2)
C8 H8 0.9500
C9 C10 1.379(2)
C9 H9 0.9500
C10 C11 1.3930(19)
C10 H10 0.9500
C11 C15 1.517(2)
C12 C13 1.525(2)
C12 C14 1.528(2)
C12 H12 1.0000
C13 H13A 0.9800
C13 H13B 0.9800
C13 H13C 0.9800
C14 H14A 0.9800
C14 H14B 0.9800
C14 H14C 0.9800
C15 C17 1.524(2)
C15 C16 1.533(3)
C15 H15 1.0000
C16 H16A 0.9800
C16 H16B 0.9800
C16 H16C 0.9800
C17 H17A 0.9800
C17 H17B 0.9800
C17 H17C 0.9800
C18 C19 1.4028(18)
C18 C23 1.4050(18)
C18 N2 1.4499(16)
C19 C20 1.3927(19)
C19 C24 1.5223(18)
C20 C21 1.384(2)
C20 H20 0.9500
C21 C22 1.383(2)
C21 H21 0.9500
C22 C23 1.3937(19)
C22 H22 0.9500
C23 C27 1.5193(19)
C24 C25 1.526(2)
C24 C26 1.528(2)
C24 H24 1.0000
C25 H25A 0.9800
C25 H25B 0.9800
C25 H25C 0.9800
C26 H26A 0.9800
C26 H26B 0.9800
C26 H26C 0.9800
C27 C29 1.520(2)
C27 C28 1.531(2)
C27 H27 1.0000
C28 H28A 0.9800
C28 H28B 0.9800
C28 H28C 0.9800
C29 H29A 0.9800
C29 H29B 0.9800
C29 H29C 0.9800
N1 Be1 1.6107(19)
N2 Be1 1.6119(19)
Be1 Cl1 1.9041(17)

loop_
_geom_torsion_atom_site_label_1
_geom_torsion_atom_site_label_2
_geom_torsion_atom_site_label_3
_geom_torsion_atom_site_label_4
_geom_torsion
N1 C2 C3 C4 0.5(2)
C1 C2 C3 C4 -179.22(12)
C2 C3 C4 N2 0.2(2)
C2 C3 C4 C5 -179.38(13)
C11 C6 C7 C8 -1.26(19)
N1 C6 C7 C8 177.48(11)
C11 C6 C7 C12 179.55(12)
N1 C6 C7 C12 -1.71(18)
C6 C7 C8 C9 2.3(2)
C12 C7 C8 C9 -178.51(13)
C7 C8 C9 C10 -1.3(2)
C8 C9 C10 C11 -0.8(2)
C9 C10 C11 C6 1.8(2)
C9 C10 C11 C15 -176.28(14)
C7 C6 C11 C10 -0.72(19)
N1 C6 C11 C10 -179.46(12)
C7 C6 C11 C15 177.32(13)
N1 C6 C11 C15 -1.42(19)
C8 C7 C12 C13 -74.72(16)
C6 C7 C12 C13 104.45(15)
C8 C7 C12 C14 49.07(17)
C6 C7 C12 C14 -131.76(14)
C10 C11 C15 C17 -51.25(19)
C6 C11 C15 C17 130.76(15)
C10 C11 C15 C16 72.33(18)
C6 C11 C15 C16 -105.66(16)
C23 C18 C19 C20 3.40(19)
N2 C18 C19 C20 -173.60(11)
C23 C18 C19 C24 -176.70(12)
N2 C18 C19 C24 6.29(18)
C18 C19 C20 C21 -1.2(2)
C24 C19 C20 C21 178.91(13)
C19 C20 C21 C22 -1.2(2)
C20 C21 C22 C23 1.5(2)
C21 C22 C23 C18 0.6(2)
C21 C22 C23 C27 -178.86(13)
C19 C18 C23 C22 -3.11(19)
N2 C18 C23 C22 173.89(11)
C19 C18 C23 C27 176.34(12)
N2 C18 C23 C27 -6.66(19)
C20 C19 C24 C25 -47.95(18)
C18 C19 C24 C25 132.16(14)
C20 C19 C24 C26 76.62(16)
C18 C19 C24 C26 -103.27(15)
C22 C23 C27 C29 -69.02(18)
C18 C23 C27 C29 111.55(16)
C22 C23 C27 C28 55.21(18)
C18 C23 C27 C28 -124.23(15)
C3 C2 N1 C6 -179.99(11)
C1 C2 N1 C6 -0.31(17)
C3 C2 N1 Be1 -0.95(18)
C1 C2 N1 Be1 178.72(12)
C11 C6 N1 C2 -92.43(15)
C7 C6 N1 C2 88.80(14)
C11 C6 N1 Be1 88.54(15)
C7 C6 N1 Be1 -90.22(15)
C3 C4 N2 C18 178.71(12)
C5 C4 N2 C18 -1.74(18)
C3 C4 N2 Be1 -0.21(18)
C5 C4 N2 Be1 179.34(12)
C19 C18 N2 C4 -88.84(15)
C23 C18 N2 C4 94.09(14)
C19 C18 N2 Be1 90.07(14)
C23 C18 N2 Be1 -86.99(15)
C2 N1 Be1 N2 0.83(16)
C6 N1 Be1 N2 179.84(10)
C2 N1 Be1 Cl1 -179.36(10)
C6 N1 Be1 Cl1 -0.35(18)
C4 N2 Be1 N1 -0.25(16)
C18 N2 Be1 N1 -179.16(10)
C4 N2 Be1 Cl1 179.94(10)
C18 N2 Be1 Cl1 1.03(17)
